data_2204665
loop_
_publ_author_name
'Da-Qing Shi'
'Zheng-Yi Li'
'Chunl-Ling Shi'
'Xiang-Shan Wang'
'Yong Zhang'

_publ_section_title
;
 6-Chloro-3-(4-chlorophenyl)-3,4-dihydroquinazolin-2(1<i>H</i>)-one
 acetone hemisolvate
;
_journal_issue 12
_journal_name_full 'Acta Crystallographica Section E'
_journal_page_first o2465
_journal_page_last o2467
_journal_paper_doi 10.1107/S160053680403020X
_journal_volume 60
_journal_year 2004
_chemical_formula_iupac 'C14 H10 Cl2 N2 O, 0.5C3 H6 O1'
_chemical_formula_moiety 'C14 H10 Cl2 N2 O, 0.5C3 H6 O1'
_chemical_formula_sum 'C15.5 H13 Cl2 N2 O1.5'
_chemical_formula_weight 322.18
_chemical_melting_point 589
_chemical_name_systematic
;
6-Chloro-3-(4-chlorophenyl)-3,4-dihydroquinazolin-2(1H)-one--acetone (2/1)
;
_space_group_IT_number 14
_symmetry_cell_setting monoclinic
_symmetry_space_group_name_Hall '-P 2yn'
_symmetry_space_group_name_H-M 'P 1 21/n 1'
_atom_sites_solution_hydrogens geom
_atom_sites_solution_primary direct
_atom_sites_solution_secondary difmap
_cell_angle_alpha 90.00
_cell_angle_beta 90.802(7)
_cell_angle_gamma 90.00
_cell_formula_units_Z 4
_cell_length_a 5.8060(18)
_cell_length_b 13.250(4)
_cell_length_c 18.810(6)
_cell_measurement_reflns_used 6413
_cell_measurement_temperature 193(2)
_cell_measurement_theta_max 27.5
_cell_measurement_theta_min 3.1
_cell_volume 1446.9(8)
_computing_cell_refinement CrystalClear
_computing_data_collection 'CrystalClear (Rigaku, 2000)'
_computing_data_reduction 'CrystalStructure (Rigaku/MSC, 2003)'
_computing_molecular_graphics 'ORTEP-3 for Windows (Farrugia, 1997) and CAMERON (Watkin et al., 1993)'
_computing_publication_material SHELXL97
_computing_structure_refinement 'SHELXL97 (Sheldrick, 1997)'
_computing_structure_solution 'SHELXS97 (Sheldrick, 1990)'
_diffrn_ambient_temperature 193(2)
_diffrn_detector_area_resol_mean 7.31
_diffrn_measured_fraction_theta_full 0.998
_diffrn_measured_fraction_theta_max 0.998
_diffrn_measurement_device_type 'Rigaku Mercury'
_diffrn_measurement_method \w
_diffrn_radiation_monochromator graphite
_diffrn_radiation_source 'fine-focus sealed tube'
_diffrn_radiation_type MoK\a
_diffrn_radiation_wavelength 0.71070
_diffrn_reflns_av_R_equivalents 0.0225
_diffrn_reflns_av_sigmaI/netI 0.0195
_diffrn_reflns_limit_h_max 7
_diffrn_reflns_limit_h_min -6
_diffrn_reflns_limit_k_max 17
_diffrn_reflns_limit_k_min -15
_diffrn_reflns_limit_l_max 24
_diffrn_reflns_limit_l_min -24
_diffrn_reflns_number 15816
_diffrn_reflns_theta_full 27.48
_diffrn_reflns_theta_max 27.48
_diffrn_reflns_theta_min 3.07
_diffrn_standards_decay_% 0
_diffrn_standards_interval_count 0
_diffrn_standards_interval_time 0
_diffrn_standards_number 0
_exptl_absorpt_coefficient_mu 0.451
_exptl_absorpt_correction_T_max 0.8770
_exptl_absorpt_correction_T_min 0.7590
_exptl_absorpt_correction_type multi-scan
_exptl_absorpt_process_details 'Jacobson (1998)'
_exptl_crystal_colour colorless
_exptl_crystal_density_diffrn 1.479
_exptl_crystal_density_method 'not measured'
_exptl_crystal_description block
_exptl_crystal_F_000 664
_exptl_crystal_size_max 0.65
_exptl_crystal_size_mid 0.35
_exptl_crystal_size_min 0.30
_refine_diff_density_max 0.322
_refine_diff_density_min -0.258
_refine_ls_extinction_method none
_refine_ls_goodness_of_fit_ref 1.136
_refine_ls_hydrogen_treatment constr
_refine_ls_matrix_type full
_refine_ls_number_parameters 210
_refine_ls_number_reflns 3315
_refine_ls_number_restraints 1
_refine_ls_restrained_S_all 1.140
_refine_ls_R_factor_all 0.0517
_refine_ls_R_factor_gt 0.0471
_refine_ls_shift/su_max 0.007
_refine_ls_shift/su_mean 0.000
_refine_ls_structure_factor_coef Fsqd
_refine_ls_weighting_details 'calc w=1/[\s^2^(Fo^2^)+(0.0428P)^2^+0.7556P] where P=(Fo^2^+2Fc^2^)/3'
_refine_ls_weighting_scheme calc
_refine_ls_wR_factor_gt 0.1091
_refine_ls_wR_factor_ref 0.1119
_reflns_number_gt 3067
_reflns_number_total 3315
_reflns_threshold_expression I>2\s(I)
_cod_data_source_file dn6162.cif
_cod_data_source_block I
_cod_original_cell_volume 1447.0(8)
_cod_original_sg_symbol_Hall '-p 2yn'
_cod_original_sg_symbol_H-M 'P 21/n'
_cod_database_code 2204665
_cod_database_fobs_code 2204665

loop_
_symmetry_equiv_pos_as_xyz
'x, y, z'
'-x+1/2, y+1/2, -z+1/2'
'-x, -y, -z'
'x-1/2, -y-1/2, z-1/2'

loop_
_atom_site_label
_atom_site_fract_x
_atom_site_fract_y
_atom_site_fract_z
_atom_site_U_iso_or_equiv
_atom_site_adp_type
_atom_site_calc_flag
_atom_site_refinement_flags
_atom_site_occupancy
_atom_site_disorder_assembly
_atom_site_disorder_group
_atom_site_type_symbol
Cl1 0.89692(9) 0.66859(4) 0.32782(3) 0.05129(17) Uani d . 1 . . Cl
Cl2 0.35496(10) 1.50946(4) 0.27084(3) 0.05144(17) Uani d . 1 . . Cl
O1 0.0875(2) 1.11590(10) 0.45565(7) 0.0377(3) Uani d . 1 . . O
N1 0.2461(3) 0.96108(12) 0.44897(8) 0.0376(4) Uani d . 1 . . N
H1 0.1498 0.9395 0.4798 0.045 Uiso calc R 1 . . H
N2 0.4058(2) 1.09496(11) 0.38771(8) 0.0316(3) Uani d . 1 . . N
C1 0.2395(3) 1.06046(14) 0.43213(9) 0.0315(4) Uani d . 1 . . C
C2 0.6106(3) 1.03705(14) 0.36741(10) 0.0364(4) Uani d . 1 . . C
H2A 0.7425 1.0609 0.3948 0.044 Uiso calc R 1 . . H
H2B 0.6413 1.0488 0.3175 0.044 Uiso calc R 1 . . H
C3 0.5816(3) 0.92575(14) 0.37961(9) 0.0309(4) Uani d . 1 . . C
C4 0.3983(3) 0.89106(14) 0.41978(9) 0.0323(4) Uani d . 1 . . C
C5 0.7357(3) 0.85633(15) 0.35198(9) 0.0345(4) Uani d . 1 . . C
H5 0.8603 0.8783 0.3256 0.041 Uiso calc R 1 . . H
C6 0.7032(3) 0.75488(15) 0.36379(10) 0.0366(4) Uani d . 1 . . C
C7 0.5197(3) 0.71979(15) 0.40289(11) 0.0413(4) Uani d . 1 . . C
H7 0.4993 0.6509 0.4101 0.050 Uiso calc R 1 . . H
C8 0.3671(3) 0.78856(15) 0.43107(10) 0.0392(4) Uani d . 1 . . C
H8 0.2434 0.7661 0.4576 0.047 Uiso calc R 1 . . H
C9 0.3908(3) 1.19607(14) 0.36186(9) 0.0303(4) Uani d . 1 . . C
C10 0.5754(3) 1.26155(15) 0.37142(10) 0.0369(4) Uani d . 1 . . C
H10 0.7057 1.2406 0.3966 0.044 Uiso calc R 1 . . H
C11 0.5651(3) 1.35831(15) 0.34331(11) 0.0404(4) Uani d . 1 . . C
H11 0.6880 1.4026 0.3496 0.048 Uiso calc R 1 . . H
C12 0.3704(3) 1.38790(14) 0.30596(10) 0.0362(4) Uani d . 1 . . C
C13 0.1867(3) 1.32322(15) 0.29546(10) 0.0378(4) Uani d . 1 . . C
H13 0.0574 1.3441 0.2697 0.045 Uiso calc R 1 . . H
C14 0.1973(3) 1.22740(14) 0.32368(10) 0.0347(4) Uani d . 1 . . C
H14 0.0741 1.1834 0.3171 0.042 Uiso calc R 1 . . H
C101 0.558(4) 1.1024(15) -0.0283(11) 0.122(6) Uani d PU 0.50 A -1 C
H10A 0.4704 1.1396 0.0057 0.184 Uiso calc PR 0.50 A -1 H
H10B 0.4747 1.0997 -0.0727 0.184 Uiso calc PR 0.50 A -1 H
H10C 0.7036 1.1351 -0.0352 0.184 Uiso calc PR 0.50 A -1 H
C102 0.5976(13) 0.9978(7) -0.0016(4) 0.077(2) Uani d PU 0.50 A -1 C
C103 0.408(4) 0.9397(13) 0.0200(10) 0.122(6) Uani d P 0.50 A -1 C
H10D 0.4595 0.8729 0.0323 0.183 Uiso calc PR 0.50 A -1 H
H10E 0.2972 0.9357 -0.0182 0.183 Uiso calc PR 0.50 A -1 H
H10F 0.3388 0.9706 0.0605 0.183 Uiso calc PR 0.50 A -1 H
O104 0.7887(12) 0.9640(6) 0.0028(4) 0.149(3) Uani d P 0.50 A -1 O

loop_
_atom_site_aniso_label
_atom_site_aniso_U_11
_atom_site_aniso_U_22
_atom_site_aniso_U_33
_atom_site_aniso_U_12
_atom_site_aniso_U_13
_atom_site_aniso_U_23
Cl1 0.0480(3) 0.0499(3) 0.0563(3) 0.0091(2) 0.0126(2) -0.0080(2)
Cl2 0.0585(3) 0.0352(3) 0.0609(3) 0.0067(2) 0.0109(3) 0.0074(2)
O1 0.0314(7) 0.0418(7) 0.0403(7) -0.0010(6) 0.0143(6) 0.0016(6)
N1 0.0333(8) 0.0400(9) 0.0402(8) -0.0016(7) 0.0189(7) 0.0054(7)
N2 0.0260(7) 0.0360(8) 0.0332(7) -0.0009(6) 0.0094(6) 0.0047(6)
C1 0.0260(8) 0.0387(9) 0.0301(8) -0.0046(7) 0.0061(7) 0.0012(7)
C2 0.0266(8) 0.0423(10) 0.0406(10) 0.0000(8) 0.0103(7) 0.0080(8)
C3 0.0269(8) 0.0404(10) 0.0254(8) -0.0014(7) 0.0028(6) 0.0043(7)
C4 0.0289(8) 0.0392(10) 0.0289(8) -0.0008(7) 0.0062(7) 0.0020(7)
C5 0.0278(8) 0.0469(11) 0.0289(8) 0.0012(8) 0.0058(7) 0.0033(7)
C6 0.0344(9) 0.0422(10) 0.0332(9) 0.0045(8) 0.0020(7) -0.0028(8)
C7 0.0436(11) 0.0365(10) 0.0440(11) -0.0028(8) 0.0053(9) 0.0011(8)
C8 0.0349(9) 0.0431(11) 0.0399(10) -0.0063(8) 0.0121(8) 0.0021(8)
C9 0.0274(8) 0.0355(9) 0.0283(8) -0.0012(7) 0.0085(7) 0.0014(7)
C10 0.0298(9) 0.0430(10) 0.0380(10) -0.0050(8) 0.0012(7) 0.0041(8)
C11 0.0353(10) 0.0396(10) 0.0464(11) -0.0078(8) 0.0047(8) 0.0010(8)
C12 0.0398(10) 0.0330(9) 0.0361(9) 0.0026(8) 0.0119(8) -0.0001(7)
C13 0.0332(9) 0.0413(10) 0.0388(10) 0.0068(8) 0.0018(8) -0.0011(8)
C14 0.0291(9) 0.0385(10) 0.0365(9) -0.0022(7) 0.0028(7) -0.0032(8)
C101 0.113(10) 0.195(13) 0.059(5) -0.061(10) -0.020(5) 0.057(9)
C102 0.069(4) 0.112(6) 0.049(4) 0.023(5) -0.003(3) -0.022(4)
C103 0.125(12) 0.175(19) 0.065(9) -0.014(12) 0.007(7) 0.045(9)
O104 0.123(5) 0.182(7) 0.141(6) 0.077(5) 0.003(4) 0.000(5)

loop_
_atom_type_symbol
_atom_type_description
_atom_type_scat_dispersion_real
_atom_type_scat_dispersion_imag
_atom_type_scat_source
C C 0.0033 0.0016 'International Tables Vol C Tables 4.2.6.8 and 6.1.1.4'
H H 0.0000 0.0000 'International Tables Vol C Tables 4.2.6.8 and 6.1.1.4'
Cl Cl 0.1484 0.1585 'International Tables Vol C Tables 4.2.6.8 and 6.1.1.4'
N N 0.0061 0.0033 'International Tables Vol C Tables 4.2.6.8 and 6.1.1.4'
O O 0.0106 0.0060 'International Tables Vol C Tables 4.2.6.8 and 6.1.1.4'

loop_
_geom_angle_atom_site_label_1
_geom_angle_atom_site_label_2
_geom_angle_atom_site_label_3
_geom_angle
C1 N1 C4 124.65(15)
C1 N1 H1 117.7
C4 N1 H1 117.7
C1 N2 C9 118.88(15)
C1 N2 C2 124.47(15)
C9 N2 C2 116.54(14)
O1 C1 N1 120.81(15)
O1 C1 N2 122.37(17)
N1 C1 N2 116.82(16)
N2 C2 C3 112.34(14)
N2 C2 H2A 109.1
C3 C2 H2A 109.1
N2 C2 H2B 109.1
C3 C2 H2B 109.1
H2A C2 H2B 107.9
C5 C3 C4 119.06(17)
C5 C3 C2 121.26(16)
C4 C3 C2 119.68(16)
C8 C4 C3 120.60(17)
C8 C4 N1 120.31(16)
C3 C4 N1 119.09(16)
C6 C5 C3 119.74(17)
C6 C5 H5 120.1
C3 C5 H5 120.1
C5 C6 C7 121.49(18)
C5 C6 Cl1 119.11(15)
C7 C6 Cl1 119.40(16)
C8 C7 C6 119.01(18)
C8 C7 H7 120.5
C6 C7 H7 120.5
C7 C8 C4 120.09(17)
C7 C8 H8 120.0
C4 C8 H8 120.0
C10 C9 C14 119.84(17)
C10 C9 N2 119.95(16)
C14 C9 N2 120.11(16)
C11 C10 C9 119.94(18)
C11 C10 H10 120.0
C9 C10 H10 120.0
C12 C11 C10 119.13(18)
C12 C11 H11 120.4
C10 C11 H11 120.4
C11 C12 C13 121.51(18)
C11 C12 Cl2 119.53(15)
C13 C12 Cl2 118.95(15)
C14 C13 C12 119.13(18)
C14 C13 H13 120.4
C12 C13 H13 120.4
C13 C14 C9 120.44(17)
C13 C14 H14 119.8
C9 C14 H14 119.8
O104 C102 C103 120.1(13)
O104 C102 C101 120.6(13)
C103 C102 C101 119.3(17)

loop_
_geom_bond_atom_site_label_1
_geom_bond_atom_site_label_2
_geom_bond_distance
Cl1 C6 1.7466(19)
Cl2 C12 1.743(2)
O1 C1 1.235(2)
N1 C1 1.355(2)
N1 C4 1.399(2)
N1 H1 0.8600
N2 C1 1.364(2)
N2 C9 1.427(2)
N2 C2 1.470(2)
C2 C3 1.502(3)
C2 H2A 0.9700
C2 H2B 0.9700
C3 C5 1.389(3)
C3 C4 1.392(2)
C4 C8 1.387(3)
C5 C6 1.376(3)
C5 H5 0.9300
C6 C7 1.384(3)
C7 C8 1.381(3)
C7 H7 0.9300
C8 H8 0.9300
C9 C10 1.388(3)
C9 C14 1.389(3)
C10 C11 1.388(3)
C10 H10 0.9300
C11 C12 1.380(3)
C11 H11 0.9300
C12 C13 1.380(3)
C13 C14 1.377(3)
C13 H13 0.9300
C14 H14 0.9300
C101 C102 1.490(18)
C101 H10A 0.9600
C101 H10B 0.9600
C101 H10C 0.9600
C102 O104 1.198(9)
C102 C103 1.41(2)
C103 H10D 0.9600
C103 H10E 0.9600
C103 H10F 0.9600

loop_
_geom_hbond_atom_site_label_D
_geom_hbond_atom_site_label_H
_geom_hbond_atom_site_label_A
_geom_hbond_site_symmetry_A
_geom_hbond_distance_DH
_geom_hbond_distance_HA
_geom_hbond_distance_DA
_geom_hbond_angle_DHA
N1 H1 O1 3_576 0.86 1.99 2.847(2) 175
C2 H2A O1 1_655 0.97 2.41 3.374(2) 176
